data_2022866
loop_
_publ_author_name
'Le Thi Hong, Hai'
'Le Phuong, Thao'
'Van Pham, Thong'
'Minh Thi Nguyen, Hue'
'Van Meervelt, Luc'

_publ_section_title
;
 Unusual reaction of
 (<i>E</i>)-2-[(benzo[<i>d</i>]thia-zol-2-yl-imino)-meth-yl]-5-(di-ethyl-amino)-phenol
 with tri-phenyl-borane: crystal structures and optical properties.
;
_journal_coeditor_code PK2698
_journal_issue 'Pt 11'
_journal_name_full 'Acta crystallographica. Section E, Crystallographic communications'
_journal_page_first 982
_journal_page_last 987
_journal_paper_doi 10.1107/S2056989023008514
_journal_volume 79
_journal_year 2023
_chemical_formula_iupac 'C18 H19 N3 O S'
_chemical_formula_moiety 'C18 H19 N3 O S'
_chemical_formula_sum 'C18 H19 N3 O S'
_chemical_formula_weight 325.42
_chemical_name_systematic (<i>E</i>)-2-[(Benzo[<i>d</i>]thiazol-2-ylimino)methyl]-5-(diethylamino)phenol
_space_group_crystal_system monoclinic
_space_group_IT_number 14
_space_group_name_Hall '-P 2yn'
_space_group_name_H-M_alt 'P 1 21/n 1'
_atom_sites_solution_hydrogens geom
_atom_sites_solution_primary dual
_audit_creation_method
;
Olex2 1.3
(compiled 2020.11.12 svn.r5f609507 for OlexSys, GUI svn.r6408)
;
_cell_angle_alpha 90
_cell_angle_beta 90.280(3)
_cell_angle_gamma 90
_cell_formula_units_Z 4
_cell_length_a 7.2881(2)
_cell_length_b 22.0453(8)
_cell_length_c 10.2761(3)
_cell_measurement_reflns_used 10518
_cell_measurement_temperature 294(2)
_cell_measurement_theta_max 28.0990
_cell_measurement_theta_min 2.9310
_cell_volume 1651.02(9)
_computing_cell_refinement
;
CrysAlisPro 1.171.42.73a (Rigaku OD, 2022)
;
_computing_data_collection
;
CrysAlisPro 1.171.42.73a (Rigaku OD, 2022)
;
_computing_data_reduction
;
CrysAlisPro 1.171.42.73a (Rigaku OD, 2022)
;
_computing_molecular_graphics
;
Olex2 1.3 (Dolomanov <i>et al.</i>,  2009)
;
_computing_publication_material
;
Olex2 1.3 (Dolomanov <i>et al.</i>,  2009)
;
_computing_structure_refinement
;
<i>SHELXL2016/4</i> (Sheldrick, 2015b)
;
_computing_structure_solution
;
<i>SHELXT2014/5</i> (Sheldrick, 2015a)
;
_diffrn_ambient_temperature 294(2)
_diffrn_detector 'CCD plate'
_diffrn_detector_area_resol_mean 15.9631
_diffrn_measured_fraction_theta_full 0.997
_diffrn_measured_fraction_theta_max 0.997
_diffrn_measurement_device 'four-circle diffractometer'
_diffrn_measurement_device_type 'SuperNova, Single source at offset/far, Eos'
_diffrn_measurement_method '\w scans'
_diffrn_radiation_monochromator mirror
_diffrn_radiation_probe x-ray
_diffrn_radiation_type 'Mo K\a'
_diffrn_radiation_wavelength 0.71073
_diffrn_reflns_av_R_equivalents 0.0388
_diffrn_reflns_av_unetI/netI 0.0195
_diffrn_reflns_limit_h_max 9
_diffrn_reflns_limit_h_min -9
_diffrn_reflns_limit_k_max 27
_diffrn_reflns_limit_k_min -27
_diffrn_reflns_limit_l_max 12
_diffrn_reflns_limit_l_min -12
_diffrn_reflns_number 33381
_diffrn_reflns_theta_full 25.242
_diffrn_reflns_theta_max 26.366
_diffrn_reflns_theta_min 2.710
_diffrn_source 'micro-focus sealed X-ray tube'
_exptl_absorpt_coefficient_mu 0.204
_exptl_absorpt_correction_T_max 1.00000
_exptl_absorpt_correction_T_min 0.39462
_exptl_absorpt_correction_type multi-scan
_exptl_absorpt_process_details
;
(CrysAlisPro; Rigaku OD, 2022)
;
_exptl_crystal_colour orange
_exptl_crystal_density_diffrn 1.309
_exptl_crystal_description plate
_exptl_crystal_F_000 688
_exptl_crystal_size_max 0.45
_exptl_crystal_size_mid 0.3
_exptl_crystal_size_min 0.05
_refine_diff_density_max 0.395
_refine_diff_density_min -0.271
_refine_ls_extinction_method none
_refine_ls_goodness_of_fit_ref 1.032
_refine_ls_hydrogen_treatment constr
_refine_ls_matrix_type full
_refine_ls_number_parameters 227
_refine_ls_number_reflns 3366
_refine_ls_number_restraints 5
_refine_ls_restrained_S_all 1.037
_refine_ls_R_factor_all 0.0667
_refine_ls_R_factor_gt 0.0528
_refine_ls_shift/su_max 0.000
_refine_ls_shift/su_mean 0.000
_refine_ls_structure_factor_coef Fsqd
_refine_ls_weighting_details 'w=1/[\s^2^(Fo^2^)+(0.0472P)^2^+1.0100P] where P=(Fo^2^+2Fc^2^)/3'
_refine_ls_weighting_scheme calc
_refine_ls_wR_factor_gt 0.1283
_refine_ls_wR_factor_ref 0.1375
_reflns_number_gt 2650
_reflns_number_total 3366
_reflns_threshold_expression 'I > 2\s(I)'
_cod_data_source_file pk2698sup1.cif
_cod_data_source_block Et2N-Bz
_cod_depositor_comments 'Adding full bibliography for 2022866--2022867.cif.'
_cod_database_code 2022866
_cod_database_fobs_code 2022866
_shelx_space_group_comment
;
The symmetry employed for this shelxl refinement is uniquely defined
by the following loop, which should always be used as a source of
symmetry information in preference to the above space-group names.
They are only intended as comments.
;

loop_
_space_group_symop_operation_xyz
'x, y, z'
'-x+1/2, y+1/2, -z+1/2'
'-x, -y, -z'
'x-1/2, -y-1/2, z-1/2'

loop_
_atom_site_type_symbol
_atom_site_label
_atom_site_fract_x
_atom_site_fract_y
_atom_site_fract_z
_atom_site_U_iso_or_equiv
_atom_site_adp_type
_atom_site_calc_flag
_atom_site_occupancy
_atom_site_disorder_assembly
_atom_site_disorder_group
S S1 0.22145(11) 0.35862(4) 0.49674(8) 0.0589(3) Uani d 0.843(2) A 3
N N3 0.5480(4) 0.33979(12) 0.4072(3) 0.0509(6) Uani d 0.843(2) A 3
S S1B 0.6141(8) 0.3376(3) 0.3866(6) 0.0589(3) Uani d 0.157(2) A 4
N N3B 0.2914(14) 0.3507(6) 0.4767(13) 0.0509(6) Uani d 0.157(2) A 4
C C2 0.4561(3) 0.37408(9) 0.48618(19) 0.0476(5) Uani d 1 . .
C C4 0.4325(3) 0.29811(10) 0.3439(2) 0.0555(6) Uani d 1 . .
C C5 0.4808(4) 0.25480(12) 0.2522(3) 0.0741(8) Uani d 1 . .
H H5 0.601860 0.251192 0.225175 0.089 Uiso calc 1 . .
C C6 0.3495(6) 0.21786(14) 0.2026(3) 0.0910(10) Uani d 1 . .
H H6 0.381988 0.188890 0.141123 0.109 Uiso calc 1 . .
C C7 0.1721(6) 0.22200(14) 0.2403(3) 0.0915(10) Uani d 1 . .
H H7 0.086004 0.195763 0.204073 0.110 Uiso calc 1 . .
C C8 0.1154(4) 0.26439(14) 0.3316(3) 0.0819(8) Uani d 1 . .
H H8 -0.006568 0.267126 0.357211 0.098 Uiso calc 1 . .
C C9 0.2508(4) 0.30300(11) 0.3837(2) 0.0599(6) Uani d 1 . .
N N10 0.5154(2) 0.42027(8) 0.56646(16) 0.0485(4) Uani d 1 . .
C C11 0.6886(3) 0.43504(9) 0.57170(19) 0.0466(5) Uani d 1 . .
H H11 0.771560 0.414636 0.518984 0.056 Uiso calc 1 . .
C C12 0.7534(3) 0.48131(9) 0.65551(18) 0.0426(5) Uani d 1 . .
C C13 0.6334(3) 0.51562(9) 0.7349(2) 0.0441(5) Uani d 1 . .
C C14 0.6985(3) 0.55958(10) 0.8176(2) 0.0487(5) Uani d 1 . .
H H14 0.615934 0.581285 0.868238 0.058 Uiso calc 1 . .
C C15 0.8867(3) 0.57262(10) 0.8276(2) 0.0507(5) Uani d 1 . .
C C16 1.0081(3) 0.53789(11) 0.7490(2) 0.0566(6) Uani d 1 . .
H H16 1.133804 0.544747 0.754032 0.068 Uiso calc 1 . .
C C17 0.9420(3) 0.49499(11) 0.6671(2) 0.0519(5) Uani d 1 . .
H H17 1.024681 0.473532 0.616078 0.062 Uiso calc 1 . .
O O18 0.45128(19) 0.50579(8) 0.73184(17) 0.0593(4) Uani d 1 . .
H H18 0.4263(9) 0.4748(14) 0.678(3) 0.089 Uiso calc 1 . .
N N19 0.9503(3) 0.61697(10) 0.9084(2) 0.0656(6) Uani d 1 . .
C C20 1.1470(4) 0.63271(18) 0.9180(4) 0.0757(11) Uani d 0.822(5) B 1
H H20A 1.159741 0.674393 0.946869 0.091 Uiso calc 0.822(5) B 1
H H20B 1.203061 0.629211 0.832933 0.091 Uiso calc 0.822(5) B 1
C C20B 1.1347(19) 0.6014(8) 0.9781(17) 0.0757(11) Uani d 0.178(5) B 2
H H20C 1.127550 0.606973 1.071569 0.091 Uiso calc 0.178(5) B 2
H H20D 1.175630 0.560508 0.958830 0.091 Uiso calc 0.178(5) B 2
C C21 1.2439(5) 0.5911(2) 1.0127(4) 0.1063(16) Uani d 0.822(5) B 1
H H21A 1.236429 0.550100 0.981755 0.159 Uiso calc 0.822(5) B 1
H H21B 1.186608 0.593961 1.096348 0.159 Uiso calc 0.822(5) B 1
H H21C 1.370379 0.602874 1.020040 0.159 Uiso calc 0.822(5) B 1
C C21B 1.253(2) 0.6487(10) 0.9142(18) 0.1063(16) Uani d 0.178(5) B 2
H H21D 1.260491 0.640653 0.822578 0.159 Uiso calc 0.178(5) B 2
H H21E 1.374032 0.647580 0.951688 0.159 Uiso calc 0.178(5) B 2
H H21F 1.200460 0.688137 0.927649 0.159 Uiso calc 0.178(5) B 2
C C22 0.8250(3) 0.65065(12) 0.9929(2) 0.0645(7) Uani d 1 . .
H H22A 0.714448 0.660161 0.944081 0.077 Uiso calc 1 . .
H H22B 0.882488 0.688693 1.017338 0.077 Uiso calc 1 . .
C C23 0.7730(4) 0.61722(15) 1.1136(3) 0.0833(9) Uani d 1 . .
H H23A 0.714527 0.579706 1.090375 0.125 Uiso calc 1 . .
H H23B 0.689985 0.641523 1.163662 0.125 Uiso calc 1 . .
H H23C 0.881184 0.608942 1.164225 0.125 Uiso calc 1 . .

loop_
_atom_site_aniso_label
_atom_site_aniso_U_11
_atom_site_aniso_U_22
_atom_site_aniso_U_33
_atom_site_aniso_U_12
_atom_site_aniso_U_13
_atom_site_aniso_U_23
S1 0.0620(5) 0.0571(5) 0.0577(5) -0.0060(4) 0.0067(4) -0.0146(3)
N3 0.0554(16) 0.0500(14) 0.0473(14) 0.0042(13) -0.0004(12) 0.0006(10)
S1B 0.0620(5) 0.0571(5) 0.0577(5) -0.0060(4) 0.0067(4) -0.0146(3)
N3B 0.0554(16) 0.0500(14) 0.0473(14) 0.0042(13) -0.0004(12) 0.0006(10)
C2 0.0601(13) 0.0421(11) 0.0404(10) 0.0015(9) -0.0025(9) 0.0023(9)
C4 0.0757(16) 0.0406(12) 0.0501(12) 0.0028(11) -0.0060(11) 0.0037(10)
C5 0.100(2) 0.0544(15) 0.0685(16) 0.0111(14) 0.0075(15) -0.0057(13)
C6 0.144(3) 0.0584(17) 0.0705(18) -0.0063(19) 0.009(2) -0.0179(14)
C7 0.128(3) 0.073(2) 0.0736(19) -0.035(2) -0.0106(19) -0.0159(16)
C8 0.0814(19) 0.088(2) 0.0765(18) -0.0213(16) 0.0033(15) 0.0036(16)
C9 0.0785(17) 0.0535(14) 0.0478(12) -0.0060(12) -0.0003(11) 0.0006(10)
N10 0.0563(11) 0.0436(10) 0.0455(9) -0.0018(8) -0.0026(8) -0.0019(8)
C11 0.0555(12) 0.0435(11) 0.0409(10) 0.0086(9) 0.0009(9) 0.0028(9)
C12 0.0442(11) 0.0435(11) 0.0402(10) 0.0050(8) -0.0002(8) 0.0013(8)
C13 0.0372(10) 0.0465(11) 0.0484(11) 0.0013(8) 0.0006(8) 0.0006(9)
C14 0.0408(11) 0.0538(13) 0.0516(12) 0.0051(9) 0.0031(9) -0.0079(10)
C15 0.0432(11) 0.0589(13) 0.0499(12) 0.0006(10) -0.0027(9) -0.0063(10)
C16 0.0357(10) 0.0760(16) 0.0579(13) 0.0012(10) 0.0019(9) -0.0095(12)
C17 0.0423(11) 0.0642(14) 0.0492(11) 0.0090(10) 0.0065(9) -0.0046(10)
O18 0.0365(8) 0.0677(11) 0.0737(11) -0.0037(7) 0.0048(7) -0.0206(9)
N19 0.0486(11) 0.0791(15) 0.0689(13) -0.0058(10) -0.0028(9) -0.0229(11)
C20 0.0567(18) 0.090(3) 0.081(3) -0.0225(19) 0.0038(18) -0.022(2)
C20B 0.0567(18) 0.090(3) 0.081(3) -0.0225(19) 0.0038(18) -0.022(2)
C21 0.059(2) 0.181(5) 0.079(2) 0.019(3) -0.0123(19) -0.016(3)
C21B 0.059(2) 0.181(5) 0.079(2) 0.019(3) -0.0123(19) -0.016(3)
C22 0.0664(15) 0.0600(15) 0.0670(15) -0.0030(12) -0.0060(12) -0.0161(12)
C23 0.085(2) 0.099(2) 0.0665(17) 0.0015(17) -0.0003(14) -0.0042(16)

loop_
_atom_type_symbol
_atom_type_description
_atom_type_scat_dispersion_real
_atom_type_scat_dispersion_imag
_atom_type_scat_source
C C 0.0033 0.0016 'International Tables Vol C Tables 4.2.6.8 and 6.1.1.4'
H H 0.0000 0.0000 'International Tables Vol C Tables 4.2.6.8 and 6.1.1.4'
N N 0.0061 0.0033 'International Tables Vol C Tables 4.2.6.8 and 6.1.1.4'
O O 0.0106 0.0060 'International Tables Vol C Tables 4.2.6.8 and 6.1.1.4'
S S 0.1246 0.1234 'International Tables Vol C Tables 4.2.6.8 and 6.1.1.4'

loop_
_geom_angle_atom_site_label_1
_geom_angle_atom_site_label_2
_geom_angle_atom_site_label_3
_geom_angle_site_symmetry_1
_geom_angle_site_symmetry_3
_geom_angle
_geom_angle_publ_flag
C21Bb C20Bb N19 . . 98.2(13) ?
N10 C2 S1 . . 114.26(15) ?
N10 C2 S1B . . 119.1(3) ?
C21a C20a H20A . . 109.5 ?
H20Aa C20a H20B . . 108.1 ?
C21a C20a H20B . . 109.5 ?
C21Bb C20Bb H20C . . 112.1 ?
C21Bb C20Bb H20D . . 112.1 ?
H20Cb C20Bb H20D . . 109.8 ?
C20a C21a H21A . . 109.5 ?
C20a C21a H21B . . 109.5 ?
H21Aa C21a H21B . . 109.5 ?
H21Ba C21a H21C . . 109.5 ?
C20a C21a H21C . . 109.5 ?
H21Aa C21a H21C . . 109.5 ?
C20Bb C21Bb H21D . . 109.5 ?
H21Db C21Bb H21E . . 109.5 ?
C20Bb C21Bb H21E . . 109.5 ?
C20Bb C21Bb H21F . . 109.5 ?
H21Db C21Bb H21F . . 109.5 ?
H21Eb C21Bb H21F . . 109.5 ?
N3c C2 S1 . . 115.66(19) ?
N3Bd C2 S1B . . 112.5(5) ?
N3c C2 N10 . . 130.1(2) ?
N3Bd C2 N10 . . 128.3(5) ?
C2 N3c C4 . . 111.2(3) ?
C2 N3Bd C9 . . 121.2(8) ?
C4 S1Bd C2 . . 82.4(3) ?
C5 C4 N3 . . 127.7(3) ?
C5 C4 S1B . . 109.8(3) ?
C5 C4 C9 . . 119.8(2) ?
C9 C4 N3 . . 112.5(2) ?
C9 C4 S1B . . 130.3(3) ?
C4 C5 H5 . . 120.4 ?
C6 C5 C4 . . 119.2(3) ?
C6 C5 H5 . . 120.4 ?
C5 C6 H6 . . 119.2 ?
C5 C6 C7 . . 121.7(3) ?
C7 C6 H6 . . 119.2 ?
C6 C7 H7 . . 119.1 ?
C6 C7 C8 . . 121.8(3) ?
C8 C7 H7 . . 119.1 ?
C7 C8 H8 . . 121.5 ?
C7 C8 C9 . . 117.0(3) ?
C9 C8 H8 . . 121.5 ?
C4 C9 S1 . . 112.27(18) ?
C4 C9 N3B . . 93.4(5) ?
C4 C9 C8 . . 120.5(2) ?
C8 C9 S1 . . 127.2(2) ?
C8 C9 N3B . . 146.0(5) ?
C9 S1c C2 . . 88.38(12) ?
C11 N10 C2 . . 120.64(19) ?
N10 C11 H11 . . 119.1 ?
N10 C11 C12 . . 121.70(19) ?
C12 C11 H11 . . 119.1 ?
C11 C12 C13 . . 121.98(19) ?
C17 C12 C11 . . 121.86(19) ?
C17 C12 C13 . . 116.15(18) ?
C14 C13 C12 . . 121.39(18) ?
O18 C13 C12 . . 120.82(18) ?
O18 C13 C14 . . 117.79(18) ?
C13 C14 H14 . . 119.2 ?
C13 C14 C15 . . 121.63(19) ?
C15 C14 H14 . . 119.2 ?
C14 C15 C16 . . 117.2(2) ?
N19 C15 C14 . . 121.4(2) ?
N19 C15 C16 . . 121.38(19) ?
C15 C16 H16 . . 119.7 ?
C17 C16 C15 . . 120.6(2) ?
C17 C16 H16 . . 119.7 ?
C12 C17 H17 . . 118.5 ?
C16 C17 C12 . . 123.0(2) ?
C16 C17 H17 . . 118.5 ?
C13 O18 H18 . . 109.5 ?
C15 N19 C20 . . 122.4(2) ?
C15 N19 C20B . . 114.3(7) ?
C15 N19 C22 . . 120.89(19) ?
C22 N19 C20 . . 116.7(2) ?
N19 C20a H20A . . 109.5 ?
N19 C20a H20B . . 109.5 ?
N19 C20Bb H20C . . 112.1 ?
N19 C20Bb H20D . . 112.1 ?
N19 C20a C21 . . 110.6(3) ?
C22 N19 C20B . . 112.2(7) ?
N19 C22 H22A . . 108.8 ?
N19 C22 H22B . . 108.8 ?
N19 C22 C23 . . 113.8(2) ?
H22A C22 H22B . . 107.7 ?
C23 C22 H22A . . 108.8 ?
C23 C22 H22B . . 108.8 ?
C22 C23 H23A . . 109.5 ?
C22 C23 H23B . . 109.5 ?
C22 C23 H23C . . 109.5 ?
H23A C23 H23B . . 109.5 ?
H23A C23 H23C . . 109.5 ?
H23B C23 H23C . . 109.5 ?

loop_
_geom_bond_atom_site_label_1
_geom_bond_atom_site_label_2
_geom_bond_site_symmetry_2
_geom_bond_distance
_geom_bond_publ_flag
S1c C2 . 1.748(2) ?
S1Bd C2 . 1.741(5) ?
N3c C2 . 1.298(3) ?
N3Bd C2 . 1.310(9) ?
S1Bd C4 . 1.642(6) ?
N3c C4 . 1.403(3) ?
S1c C9 . 1.703(2) ?
N3Bd C9 . 1.450(9) ?
C20a H20A . 0.9700 ?
C20a H20B . 0.9700 ?
C20Bb H20C . 0.9700 ?
C20Bb H20D . 0.9700 ?
C20a C21 . 1.510(6) ?
C21a H21A . 0.9600 ?
C21a H21B . 0.9600 ?
C21a H21C . 0.9600 ?
C20Bb C21B . 1.508(17) ?
C21Bb H21D . 0.9600 ?
C21Bb H21E . 0.9600 ?
C21Bb H21F . 0.9600 ?
C2 N10 . 1.379(3) ?
C4 C5 . 1.388(3) ?
C4 C9 . 1.392(3) ?
C5 H5 . 0.9300 ?
C5 C6 . 1.354(4) ?
C6 H6 . 0.9300 ?
C6 C7 . 1.355(5) ?
C7 H7 . 0.9300 ?
C7 C8 . 1.389(4) ?
C8 H8 . 0.9300 ?
C8 C9 . 1.407(4) ?
N10 C11 . 1.304(3) ?
C11 H11 . 0.9300 ?
C11 C12 . 1.415(3) ?
C12 C13 . 1.418(3) ?
C12 C17 . 1.412(3) ?
C13 C14 . 1.372(3) ?
C13 O18 . 1.345(2) ?
C14 H14 . 0.9300 ?
C14 C15 . 1.405(3) ?
C15 C16 . 1.424(3) ?
C15 N19 . 1.363(3) ?
C16 H16 . 0.9300 ?
C16 C17 . 1.353(3) ?
C17 H17 . 0.9300 ?
O18 H18 . 0.90(3) ?
N19 C20 . 1.477(4) ?
N19 C20B . 1.558(15) ?
N19 C22 . 1.465(3) ?
C22 H22A . 0.9700 ?
C22 H22B . 0.9700 ?
C22 C23 . 1.493(4) ?
C23 H23A . 0.9600 ?
C23 H23B . 0.9600 ?
C23 H23C . 0.9600 ?

loop_
_geom_hbond_atom_site_label_D
_geom_hbond_atom_site_label_H
_geom_hbond_atom_site_label_A
_geom_hbond_site_symmetry_D
_geom_hbond_site_symmetry_H
_geom_hbond_site_symmetry_A
_geom_hbond_distance_DH
_geom_hbond_distance_HA
_geom_hbond_distance_DA
_geom_hbond_angle_DHA
_geom_hbond_publ_flag
O18 H18 N10 1_555 1_555 1_555 0.90(3) 1.79(3) 2.582(2) 146.6(7) yes
C16 H16 O18 1_555 1_555 1_655 0.93 2.48 3.312(3) 149 yes

loop_
_geom_torsion_atom_site_label_1
_geom_torsion_atom_site_label_2
_geom_torsion_atom_site_label_3
_geom_torsion_atom_site_label_4
_geom_torsion_site_symmetry_1
_geom_torsion_site_symmetry_2
_geom_torsion_site_symmetry_3
_geom_torsion_site_symmetry_4
_geom_torsion
_geom_torsion_publ_flag
C4 N3c C2 N10 . . . . 179.9(2) ?
N3c C4 C9 S1c . . . . 0.5(3) ?
C5 C4 C9 S1c . . . . 179.79(18) ?
C4 S1Bd C2 N10 . . . . 179.3(2) ?
C9 N3Bd C2 N10 . . . . 178.2(6) ?
C5 C4 C9 N3Bd . . . . 177.7(6) ?
S1Bd C4 C9 N3Bd . . . . -3.4(7) ?
C2 N10 C11 C12 . . . . -178.51(18) ?
C4 S1Bd C2 N3Bd . . . . 1.8(9) ?
C4 N3c C2 S1c . . . . 1.7(3) ?
C9 S1c C2 N10 . . . . -179.71(16) ?
C4 C5 C6 C7 . . . . -0.1(5) ?
C5 C4 C9 C8 . . . . 0.0(4) ?
C5 C6 C7 C8 . . . . 0.1(5) ?
C6 C7 C8 C9 . . . . -0.1(5) ?
C7 C8 C9 S1c . . . . -179.8(2) ?
C7 C8 C9 N3Bd . . . . -175.9(11) ?
C7 C8 C9 C4 . . . . 0.0(4) ?
C14 C15 N19 C20a . . . . -178.3(3) ?
C9 S1c C2 N3c . . . . -1.3(2) ?
C14 C15 N19 C20Bb . . . . 142.1(7) ?
C16 C15 N19 C20a . . . . 1.3(4) ?
C16 C15 N19 C20Bb . . . . -38.4(8) ?
C9 N3Bd C2 S1Bd . . . . -4.7(15) ?
C2 N3c C4 C5 . . . . 179.3(2) ?
C2 S1Bd C4 C5 . . . . -179.7(2) ?
C2 S1Bd C4 C9 . . . . 1.3(5) ?
C2 N3c C4 C9 . . . . -1.4(3) ?
S1Bd C4 C5 C6 . . . . -179.0(3) ?
N3c C4 C5 C6 . . . . 179.3(3) ?
C2 S1c C9 C4 . . . . 0.37(18) ?
C2 N3Bd C9 C4 . . . . 4.7(12) ?
N3c C4 C9 C8 . . . . -179.3(2) ?
S1Bd C4 C9 C8 . . . . 178.8(4) ?
C2 N3Bd C9 C8 . . . . -178.8(4) ?
C2 S1c C9 C8 . . . . -179.8(2) ?
S1c C2 N10 C11 . . . . 177.55(15) ?
N3Bd C2 N10 C11 . . . . 174.4(9) ?
N3c C2 N10 C11 . . . . -0.6(4) ?
S1Bd C2 N10 C11 . . . . -2.6(4) ?
C20a N19 C22 C23 . . . . -99.1(3) ?
C20Bb N19 C22 C23 . . . . -60.2(7) ?
C9 C4 C5 C6 . . . . 0.1(4) ?
N10 C11 C12 C13 . . . . -2.3(3) ?
N10 C11 C12 C17 . . . . 176.20(19) ?
C11 C12 C13 C14 . . . . 178.74(19) ?
C11 C12 C13 O18 . . . . -0.9(3) ?
C11 C12 C17 C16 . . . . -178.2(2) ?
C12 C13 C14 C15 . . . . 0.0(3) ?
C13 C12 C17 C16 . . . . 0.4(3) ?
C13 C14 C15 C16 . . . . -0.5(3) ?
C13 C14 C15 N19 . . . . 179.0(2) ?
C14 C15 C16 C17 . . . . 1.1(3) ?
C14 C15 N19 C22 . . . . 3.1(4) ?
C15 C16 C17 C12 . . . . -1.0(4) ?
C15 N19 C20a C21a . . . . -84.6(4) ?
C15 N19 C20Bb C21Bb . . . . 114.0(11) ?
C15 N19 C22 C23 . . . . 79.6(3) ?
C16 C15 N19 C22 . . . . -177.4(2) ?
C17 C12 C13 C14 . . . . 0.1(3) ?
C17 C12 C13 O18 . . . . -179.50(19) ?
O18 C13 C14 C15 . . . . 179.6(2) ?
N19 C15 C16 C17 . . . . -178.5(2) ?
C22 N19 C20Bb C21Bb . . . . -103.5(12) ?
C22 N19 C20a C21a . . . . 94.1(3) ?
